data_2227937
loop_
_publ_author_name
'Feng, Hai'
'Xing, Bin Tao'
'Huang, Xin'
'Zhou, Ya Jian'
'Song, Ying'

_publ_section_title
;
 <i>N</i>-[2-(2-Chlorophenyl)-2-hydroxyethyl]propan-2-aminium
 4-methylbenzoate
;
_journal_coeditor_code RK2225
_journal_issue 10
_journal_name_full 'Acta Crystallographica Section E'
_journal_page_first o2605
_journal_paper_doi 10.1107/S1600536810033878
_journal_volume 66
_journal_year 2010
_chemical_formula_iupac 'C11 H17 Cl N O +, C8 H7 O2 -'
_chemical_formula_moiety 'C11 H17 Cl N O +, C8 H7 O2 -'
_chemical_formula_sum 'C19 H24 Cl N O3'
_chemical_formula_weight 349.84
_chemical_name_systematic
;
<i>N</i>-[2-(2-Chlorophenyl)-2-hydroxyethyl]propan-2-aminium 4-methylbenzoate
;
_space_group_IT_number 14
_symmetry_cell_setting monoclinic
_symmetry_space_group_name_Hall '-P 2yn'
_symmetry_space_group_name_H-M 'P 1 21/n 1'
_atom_sites_solution_hydrogens geom
_atom_sites_solution_primary direct
_atom_sites_solution_secondary difmap
_audit_creation_method SHELXL97
_cell_angle_alpha 90.00
_cell_angle_beta 91.6000(10)
_cell_angle_gamma 90.00
_cell_formula_units_Z 4
_cell_length_a 8.5966(4)
_cell_length_b 8.1288(3)
_cell_length_c 26.8949(12)
_cell_measurement_reflns_used 17098
_cell_measurement_temperature 296.0(10)
_cell_measurement_theta_max 27.4
_cell_measurement_theta_min 3.0
_cell_volume 1878.68(14)
_computing_cell_refinement '<i>PROCESS-AUTO</i> (Rigaku/MSC, 2006)'
_computing_data_collection '<i>PROCESS-AUTO</i> (Rigaku/MSC, 2006)'
_computing_data_reduction '<i>CrystalStructure</i> (Rigaku/MSC, 2007)'
_computing_molecular_graphics '<i>ORTEP-3</i> (Farrugia, 1997)'
_computing_publication_material '<i>WinGX</i>    (Farrugia, 1999)'
_computing_structure_refinement '<i>SHELXL97</i> (Sheldrick, 2008)'
_computing_structure_solution '<i>SHELXS97</i> (Sheldrick, 2008)'
_diffrn_ambient_temperature 296.0(10)
_diffrn_detector_area_resol_mean 10.00
_diffrn_measured_fraction_theta_full 0.993
_diffrn_measured_fraction_theta_max 0.993
_diffrn_measurement_device_type 'Rigaku R-AXIS RAPID/ZJUG CCD'
_diffrn_measurement_method '\f and \w scans'
_diffrn_radiation_monochromator graphite
_diffrn_radiation_source 'rotate anode'
_diffrn_radiation_type MoK\a
_diffrn_radiation_wavelength 0.71073
_diffrn_reflns_av_R_equivalents 0.0355
_diffrn_reflns_av_sigmaI/netI 0.0225
_diffrn_reflns_limit_h_max 11
_diffrn_reflns_limit_h_min -11
_diffrn_reflns_limit_k_max 9
_diffrn_reflns_limit_k_min -10
_diffrn_reflns_limit_l_max 34
_diffrn_reflns_limit_l_min -34
_diffrn_reflns_number 27924
_diffrn_reflns_theta_full 27.44
_diffrn_reflns_theta_max 27.44
_diffrn_reflns_theta_min 3.03
_exptl_absorpt_coefficient_mu 0.219
_exptl_absorpt_correction_T_max 0.9534
_exptl_absorpt_correction_T_min 0.9134
_exptl_absorpt_correction_type multi-scan
_exptl_absorpt_process_details '(<i>ABSCOR</i>; Higashi, 1995)'
_exptl_crystal_colour colourless
_exptl_crystal_density_diffrn 1.237
_exptl_crystal_density_method 'not measured'
_exptl_crystal_description chunk
_exptl_crystal_F_000 744
_exptl_crystal_size_max 0.37
_exptl_crystal_size_mid 0.30
_exptl_crystal_size_min 0.22
_refine_diff_density_max 0.214
_refine_diff_density_min -0.313
_refine_ls_extinction_coef 0.0084(10)
_refine_ls_extinction_expression Fc^*^=kFc[1+0.001xFc^2^\l^3^/sin(2\q)]^-1/4^
_refine_ls_extinction_method '<i>SHELXL97</i> (Sheldrick, 2008)'
_refine_ls_goodness_of_fit_ref 1.000
_refine_ls_hydrogen_treatment constr
_refine_ls_matrix_type full
_refine_ls_number_parameters 222
_refine_ls_number_reflns 4271
_refine_ls_number_restraints 0
_refine_ls_restrained_S_all 1.000
_refine_ls_R_factor_all 0.0710
_refine_ls_R_factor_gt 0.0418
_refine_ls_shift/su_max 0.000
_refine_ls_shift/su_mean 0.000
_refine_ls_structure_factor_coef Fsqd
_refine_ls_weighting_details 'calc w=1/[\s^2^(Fo^2^)+(0.0502P)^2^+0.6753P] where P=(Fo^2^+2Fc^2^)/3'
_refine_ls_weighting_scheme calc
_refine_ls_wR_factor_gt 0.1024
_refine_ls_wR_factor_ref 0.1251
_reflns_number_gt 2763
_reflns_number_total 4271
_reflns_threshold_expression I>2\s(I)
_cod_data_source_file rk2225.cif
_cod_data_source_block I
_cod_original_sg_symbol_H-M 'P 21/n'
_cod_database_code 2227937
_cod_database_fobs_code 2227937

loop_
_symmetry_equiv_pos_as_xyz
'x, y, z'
'-x+1/2, y+1/2, -z+1/2'
'-x, -y, -z'
'x-1/2, -y-1/2, z-1/2'

loop_
_atom_site_type_symbol
_atom_site_label
_atom_site_fract_x
_atom_site_fract_y
_atom_site_fract_z
_atom_site_U_iso_or_equiv
_atom_site_adp_type
_atom_site_calc_flag
_atom_site_refinement_flags
_atom_site_occupancy
_atom_site_disorder_assembly
_atom_site_disorder_group
Cl Cl1 0.29951(9) 0.54161(7) 0.65218(2) 0.0833(2) Uani d . 1 . .
O O1 0.27619(16) 0.21200(19) 0.53119(5) 0.0615(4) Uani d . 1 . .
H H101 0.2803 0.2754 0.5076 0.092 Uiso calc R 1 . .
O O2 0.49211(17) 0.21720(18) 0.43539(5) 0.0619(4) Uani d . 1 . .
N N1 0.62036(16) 0.27020(17) 0.53021(5) 0.0420(3) Uani d . 1 . .
H H102 0.6383 0.3783 0.5348 0.050 Uiso calc R 1 . .
H H103 0.5619 0.2592 0.5021 0.050 Uiso calc R 1 . .
C C7 0.2495(2) 0.3348(2) 0.65680(7) 0.0541(5) Uani d . 1 . .
C C1 0.3646(2) 0.2763(2) 0.57188(6) 0.0440(4) Uani d . 1 . .
H H1 0.3678 0.3966 0.5696 0.053 Uiso calc R 1 . .
C C2 0.2854(2) 0.2261(2) 0.61907(6) 0.0459(4) Uani d . 1 . .
C C8 0.5294(2) 0.2082(2) 0.57268(6) 0.0486(4) Uani d . 1 . .
H H8A 0.5820 0.2392 0.6037 0.058 Uiso calc R 1 . .
H H8B 0.5252 0.0891 0.5713 0.058 Uiso calc R 1 . .
C C9 0.7739(2) 0.1855(3) 0.52294(8) 0.0571(5) Uani d . 1 . .
H H9 0.7533 0.0726 0.5118 0.068 Uiso calc R 1 . .
C C4 0.1703(3) 0.0101(3) 0.66772(10) 0.0788(7) Uani d . 1 . .
H H4 0.1439 -0.1001 0.6714 0.095 Uiso calc R 1 . .
C C6 0.1758(3) 0.2841(3) 0.69932(8) 0.0749(7) Uani d . 1 . .
H H6 0.1540 0.3592 0.7243 0.090 Uiso calc R 1 . .
C C10 0.8567(3) 0.2759(3) 0.48204(9) 0.0744(6) Uani d . 1 . .
H H10A 0.7901 0.2810 0.4528 0.112 Uiso calc R 1 . .
H H10B 0.9507 0.2186 0.4745 0.112 Uiso calc R 1 . .
H H10C 0.8817 0.3855 0.4930 0.112 Uiso calc R 1 . .
C C3 0.2444(2) 0.0620(3) 0.62573(8) 0.0607(5) Uani d . 1 . .
H H3 0.2677 -0.0143 0.6013 0.073 Uiso calc R 1 . .
C C11 0.8699(3) 0.1785(4) 0.57050(10) 0.0913(8) Uani d . 1 . .
H H11A 0.8804 0.2873 0.5841 0.137 Uiso calc R 1 . .
H H11B 0.9711 0.1353 0.5638 0.137 Uiso calc R 1 . .
H H11C 0.8196 0.1086 0.5939 0.137 Uiso calc R 1 . .
C C5 0.1353(3) 0.1218(3) 0.70422(9) 0.0830(8) Uani d . 1 . .
H H5 0.0840 0.0871 0.7323 0.100 Uiso calc R 1 . .
O O3 0.30804(17) 0.40215(16) 0.44986(5) 0.0589(4) Uani d . 1 . .
C C13 0.3104(2) 0.2771(2) 0.37008(6) 0.0439(4) Uani d . 1 . .
C C12 0.3761(2) 0.3002(2) 0.42202(6) 0.0467(4) Uani d . 1 . .
C C14 0.3905(2) 0.1855(2) 0.33582(7) 0.0547(5) Uani d . 1 . .
H H14 0.4842 0.1360 0.3453 0.066 Uiso calc R 1 . .
C C18 0.1687(2) 0.3448(2) 0.35524(7) 0.0529(5) Uani d . 1 . .
H H18 0.1117 0.4052 0.3778 0.064 Uiso calc R 1 . .
C C16 0.1925(2) 0.2349(3) 0.27234(7) 0.0578(5) Uani d . 1 . .
C C15 0.3330(3) 0.1666(3) 0.28760(7) 0.0609(5) Uani d . 1 . .
H H15 0.3901 0.1067 0.2650 0.073 Uiso calc R 1 . .
C C17 0.1113(2) 0.3231(3) 0.30701(7) 0.0607(5) Uani d . 1 . .
H H17 0.0157 0.3690 0.2978 0.073 Uiso calc R 1 . .
C C19 0.1321(4) 0.2139(4) 0.21933(9) 0.0890(8) Uani d . 1 . .
H H19A 0.2018 0.2667 0.1971 0.133 Uiso calc R 1 . .
H H19B 0.0308 0.2629 0.2158 0.133 Uiso calc R 1 . .
H H19C 0.1254 0.0989 0.2115 0.133 Uiso calc R 1 . .

loop_
_atom_site_aniso_label
_atom_site_aniso_U_11
_atom_site_aniso_U_22
_atom_site_aniso_U_33
_atom_site_aniso_U_12
_atom_site_aniso_U_13
_atom_site_aniso_U_23
Cl1 0.1200(5) 0.0570(3) 0.0746(4) -0.0060(3) 0.0327(3) -0.0103(3)
O1 0.0601(8) 0.0804(10) 0.0435(7) -0.0112(7) -0.0052(6) 0.0058(7)
O2 0.0651(9) 0.0754(9) 0.0446(7) 0.0106(7) -0.0091(6) -0.0056(7)
N1 0.0427(8) 0.0434(8) 0.0400(7) 0.0015(6) 0.0020(6) -0.0029(6)
C7 0.0561(11) 0.0568(11) 0.0498(10) 0.0044(9) 0.0102(8) 0.0035(9)
C1 0.0488(10) 0.0454(9) 0.0378(8) 0.0003(7) 0.0026(7) 0.0009(7)
C2 0.0460(10) 0.0515(10) 0.0404(9) 0.0035(8) 0.0026(7) 0.0067(8)
C8 0.0497(10) 0.0523(10) 0.0440(9) 0.0024(8) 0.0034(8) 0.0064(8)
C9 0.0487(11) 0.0585(12) 0.0643(12) 0.0116(9) 0.0063(9) -0.0040(9)
C4 0.0927(17) 0.0631(14) 0.0818(16) -0.0038(12) 0.0234(13) 0.0242(12)
C6 0.0881(17) 0.0820(16) 0.0561(12) 0.0105(13) 0.0285(12) 0.0043(11)
C10 0.0552(13) 0.0929(17) 0.0761(15) 0.0067(12) 0.0194(11) -0.0026(13)
C3 0.0708(13) 0.0549(12) 0.0570(12) -0.0008(10) 0.0103(10) 0.0072(9)
C11 0.0580(14) 0.131(2) 0.0845(17) 0.0235(15) -0.0098(12) 0.0098(16)
C5 0.0928(18) 0.0889(18) 0.0691(15) 0.0057(14) 0.0357(13) 0.0274(13)
O3 0.0889(10) 0.0460(7) 0.0420(7) 0.0038(7) 0.0029(6) -0.0067(6)
C13 0.0538(10) 0.0406(9) 0.0375(8) -0.0040(7) 0.0015(7) 0.0012(7)
C12 0.0616(11) 0.0399(9) 0.0388(9) -0.0050(8) 0.0023(8) -0.0008(7)
C14 0.0567(11) 0.0613(12) 0.0460(10) 0.0066(9) -0.0016(8) -0.0078(9)
C18 0.0578(12) 0.0537(11) 0.0475(10) 0.0037(9) 0.0053(8) 0.0015(8)
C16 0.0710(13) 0.0594(12) 0.0426(10) -0.0094(10) -0.0061(9) 0.0016(9)
C15 0.0716(14) 0.0698(13) 0.0414(10) 0.0016(11) 0.0039(9) -0.0116(9)
C17 0.0597(12) 0.0664(13) 0.0555(11) 0.0027(10) -0.0051(9) 0.0076(10)
C19 0.114(2) 0.0984(19) 0.0531(13) -0.0079(16) -0.0230(13) -0.0049(13)

loop_
_atom_type_symbol
_atom_type_description
_atom_type_scat_dispersion_real
_atom_type_scat_dispersion_imag
_atom_type_scat_source
C C 0.0033 0.0016 'International Tables Vol C Tables 4.2.6.8 and 6.1.1.4'
H H 0.0000 0.0000 'International Tables Vol C Tables 4.2.6.8 and 6.1.1.4'
N N 0.0061 0.0033 'International Tables Vol C Tables 4.2.6.8 and 6.1.1.4'
O O 0.0106 0.0060 'International Tables Vol C Tables 4.2.6.8 and 6.1.1.4'
Cl Cl 0.1484 0.1585 'International Tables Vol C Tables 4.2.6.8 and 6.1.1.4'

loop_
_geom_angle_atom_site_label_1
_geom_angle_atom_site_label_2
_geom_angle_atom_site_label_3
_geom_angle_site_symmetry_1
_geom_angle_site_symmetry_3
_geom_angle
_geom_angle_publ_flag
C1 O1 H101 . . 109.5 ?
C8 N1 C9 . . 115.19(14) ?
C8 N1 H102 . . 108.5 ?
C9 N1 H102 . . 108.5 ?
C8 N1 H103 . . 108.5 ?
C9 N1 H103 . . 108.5 ?
H102 N1 H103 . . 107.5 ?
C6 C7 C2 . . 122.1(2) ?
C6 C7 Cl1 . . 117.75(17) ?
C2 C7 Cl1 . . 120.19(14) ?
O1 C1 C2 . . 107.74(14) ?
O1 C1 C8 . . 110.88(15) ?
C2 C1 C8 . . 109.32(14) ?
O1 C1 H1 . . 109.6 ?
C2 C1 H1 . . 109.6 ?
C8 C1 H1 . . 109.6 ?
C7 C2 C3 . . 117.01(17) ?
C7 C2 C1 . . 123.81(17) ?
C3 C2 C1 . . 119.18(17) ?
N1 C8 C1 . . 112.01(14) ?
N1 C8 H8A . . 109.2 ?
C1 C8 H8A . . 109.2 ?
N1 C8 H8B . . 109.2 ?
C1 C8 H8B . . 109.2 ?
H8A C8 H8B . . 107.9 ?
C11 C9 N1 . . 111.64(17) ?
C11 C9 C10 . . 112.2(2) ?
N1 C9 C10 . . 107.65(16) ?
C11 C9 H9 . . 108.4 ?
N1 C9 H9 . . 108.4 ?
C10 C9 H9 . . 108.4 ?
C5 C4 C3 . . 119.8(2) ?
C5 C4 H4 . . 120.1 ?
C3 C4 H4 . . 120.1 ?
C5 C6 C7 . . 119.2(2) ?
C5 C6 H6 . . 120.4 ?
C7 C6 H6 . . 120.4 ?
C9 C10 H10A . . 109.5 ?
C9 C10 H10B . . 109.5 ?
H10A C10 H10B . . 109.5 ?
C9 C10 H10C . . 109.5 ?
H10A C10 H10C . . 109.5 ?
H10B C10 H10C . . 109.5 ?
C4 C3 C2 . . 121.5(2) ?
C4 C3 H3 . . 119.2 ?
C2 C3 H3 . . 119.2 ?
C9 C11 H11A . . 109.5 ?
C9 C11 H11B . . 109.5 ?
H11A C11 H11B . . 109.5 ?
C9 C11 H11C . . 109.5 ?
H11A C11 H11C . . 109.5 ?
H11B C11 H11C . . 109.5 ?
C6 C5 C4 . . 120.3(2) ?
C6 C5 H5 . . 119.8 ?
C4 C5 H5 . . 119.8 ?
C14 C13 C18 . . 118.17(16) ?
C14 C13 C12 . . 120.33(16) ?
C18 C13 C12 . . 121.50(16) ?
O2 C12 O3 . . 124.06(16) ?
O2 C12 C13 . . 118.45(16) ?
O3 C12 C13 . . 117.49(16) ?
C13 C14 C15 . . 120.84(18) ?
C13 C14 H14 . . 119.6 ?
C15 C14 H14 . . 119.6 ?
C13 C18 C17 . . 120.41(18) ?
C13 C18 H18 . . 119.8 ?
C17 C18 H18 . . 119.8 ?
C17 C16 C15 . . 117.54(17) ?
C17 C16 C19 . . 121.9(2) ?
C15 C16 C19 . . 120.6(2) ?
C16 C15 C14 . . 121.36(19) ?
C16 C15 H15 . . 119.3 ?
C14 C15 H15 . . 119.3 ?
C16 C17 C18 . . 121.64(19) ?
C16 C17 H17 . . 119.2 ?
C18 C17 H17 . . 119.2 ?
C16 C19 H19A . . 109.5 ?
C16 C19 H19B . . 109.5 ?
H19A C19 H19B . . 109.5 ?
C16 C19 H19C . . 109.5 ?
H19A C19 H19C . . 109.5 ?
H19B C19 H19C . . 109.5 ?

loop_
_geom_bond_atom_site_label_1
_geom_bond_atom_site_label_2
_geom_bond_site_symmetry_2
_geom_bond_distance
_geom_bond_publ_flag
Cl1 C7 . 1.741(2) ?
O1 C1 . 1.415(2) ?
O1 H101 . 0.8200 ?
O2 C12 . 1.248(2) ?
N1 C8 . 1.490(2) ?
N1 C9 . 1.507(2) ?
N1 H102 . 0.9000 ?
N1 H103 . 0.9000 ?
C7 C6 . 1.386(3) ?
C7 C2 . 1.387(3) ?
C1 C2 . 1.513(2) ?
C1 C8 . 1.521(2) ?
C1 H1 . 0.9800 ?
C2 C3 . 1.392(3) ?
C8 H8A . 0.9700 ?
C8 H8B . 0.9700 ?
C9 C11 . 1.504(3) ?
C9 C10 . 1.517(3) ?
C9 H9 . 0.9800 ?
C4 C5 . 1.376(4) ?
C4 C3 . 1.379(3) ?
C4 H4 . 0.9300 ?
C6 C5 . 1.371(4) ?
C6 H6 . 0.9300 ?
C10 H10A . 0.9600 ?
C10 H10B . 0.9600 ?
C10 H10C . 0.9600 ?
C3 H3 . 0.9300 ?
C11 H11A . 0.9600 ?
C11 H11B . 0.9600 ?
C11 H11C . 0.9600 ?
C5 H5 . 0.9300 ?
O3 C12 . 1.271(2) ?
C13 C14 . 1.383(2) ?
C13 C18 . 1.386(3) ?
C13 C12 . 1.504(2) ?
C14 C15 . 1.384(3) ?
C14 H14 . 0.9300 ?
C18 C17 . 1.386(3) ?
C18 H18 . 0.9300 ?
C16 C17 . 1.381(3) ?
C16 C15 . 1.382(3) ?
C16 C19 . 1.513(3) ?
C15 H15 . 0.9300 ?
C17 H17 . 0.9300 ?
C19 H19A . 0.9600 ?
C19 H19B . 0.9600 ?
C19 H19C . 0.9600 ?

loop_
_geom_hbond_atom_site_label_D
_geom_hbond_atom_site_label_H
_geom_hbond_atom_site_label_A
_geom_hbond_site_symmetry_A
_geom_hbond_distance_DH
_geom_hbond_distance_HA
_geom_hbond_distance_DA
_geom_hbond_angle_DHA
O1 H101 O3 . 0.82 1.88 2.6986(18) 173
N1 H103 O2 . 0.90 1.91 2.7835(18) 164
N1 H102 O3 3_666 0.90 1.89 2.7824(19) 174

loop_
_geom_torsion_atom_site_label_1
_geom_torsion_atom_site_label_2
_geom_torsion_atom_site_label_3
_geom_torsion_atom_site_label_4
_geom_torsion_site_symmetry_1
_geom_torsion_site_symmetry_2
_geom_torsion_site_symmetry_3
_geom_torsion_site_symmetry_4
_geom_torsion
_geom_torsion_publ_flag
C6 C7 C2 C3 . . . . -0.2(3) ?
Cl1 C7 C2 C3 . . . . 178.83(15) ?
C6 C7 C2 C1 . . . . 179.50(19) ?
Cl1 C7 C2 C1 . . . . -1.4(3) ?
O1 C1 C2 C7 . . . . -129.79(18) ?
C8 C1 C2 C7 . . . . 109.6(2) ?
O1 C1 C2 C3 . . . . 49.9(2) ?
C8 C1 C2 C3 . . . . -70.6(2) ?
C9 N1 C8 C1 . . . . -169.34(15) ?
O1 C1 C8 N1 . . . . 68.35(19) ?
C2 C1 C8 N1 . . . . -173.02(14) ?
C8 N1 C9 C11 . . . . -50.6(2) ?
C8 N1 C9 C10 . . . . -174.10(16) ?
C2 C7 C6 C5 . . . . -0.7(4) ?
Cl1 C7 C6 C5 . . . . -179.8(2) ?
C5 C4 C3 C2 . . . . -0.1(4) ?
C7 C2 C3 C4 . . . . 0.6(3) ?
C1 C2 C3 C4 . . . . -179.13(19) ?
C7 C6 C5 C4 . . . . 1.2(4) ?
C3 C4 C5 C6 . . . . -0.9(4) ?
C14 C13 C12 O2 . . . . -9.8(3) ?
C18 C13 C12 O2 . . . . 169.70(18) ?
C14 C13 C12 O3 . . . . 171.21(17) ?
C18 C13 C12 O3 . . . . -9.3(3) ?
C18 C13 C14 C15 . . . . 2.1(3) ?
C12 C13 C14 C15 . . . . -178.45(18) ?
C14 C13 C18 C17 . . . . -1.1(3) ?
C12 C13 C18 C17 . . . . 179.36(17) ?
C17 C16 C15 C14 . . . . 0.0(3) ?
C19 C16 C15 C14 . . . . 179.6(2) ?
C13 C14 C15 C16 . . . . -1.5(3) ?
C15 C16 C17 C18 . . . . 0.9(3) ?
C19 C16 C17 C18 . . . . -178.6(2) ?
C13 C18 C17 C16 . . . . -0.3(3) ?
